data_7016820
loop_
_publ_author_name
'Ng, Chi-On'
'Lai, Sze-Wing'
'Feng, Hua'
'Yiu, Shek-Man'
'Ko, Chi-Chiu'

_publ_section_title
;
 Luminescent rhenium(i) complexes with acetylamino- and
 trifluoroacetylamino-containing phenanthroline ligands: Anion-sensing
 study.
;
_journal_issue 39
_journal_name_full 'Dalton transactions (Cambridge, England : 2003)'
_journal_page_first 10020
_journal_page_last 10028
_journal_paper_doi 10.1039/c1dt10831j
_journal_volume 40
_journal_year 2011
_chemical_formula_moiety 'C17 H11 Br N3 O4 Re, C3 H6 O'
_chemical_formula_sum 'C20 H17 Br N3 O5 Re'
_chemical_formula_weight 645.48
_chemical_name_systematic
;
?
;
_space_group_crystal_system triclinic
_space_group_IT_number 2
_space_group_name_Hall '-P 1'
_space_group_name_H-M_alt 'P -1'
_symmetry_space_group_name_Hall '-P 1'
_symmetry_space_group_name_H-M 'P -1'
_atom_sites_solution_hydrogens geom
_atom_sites_solution_primary direct
_atom_sites_solution_secondary difmap
_audit_creation_date 2011-01-21
_audit_creation_method
;
Olex2 1.1
(compiled 2010.09.30 svn.r1450, GUI svn.r3284)
;
_cell_angle_alpha 118.902(2)
_cell_angle_beta 99.420(2)
_cell_angle_gamma 93.226(2)
_cell_formula_units_Z 2
_cell_length_a 7.4454(2)
_cell_length_b 12.9411(2)
_cell_length_c 13.0901(3)
_cell_measurement_reflns_used 17671
_cell_measurement_temperature 173(2)
_cell_measurement_theta_max 37.3832
_cell_measurement_theta_min 2.9888
_cell_volume 1075.81(5)
_computing_cell_refinement
;
CrysAlisPro, Oxford Diffraction Ltd.,
Version 1.171.34.44 (release 25-10-2010 CrysAlis171 .NET)
(compiled Oct 25 2010,18:11:34)
;
_computing_data_collection
;
CrysAlisPro, Oxford Diffraction Ltd.,
Version 1.171.34.44 (release 25-10-2010 CrysAlis171 .NET)
(compiled Oct 25 2010,18:11:34)
;
_computing_data_reduction
;
CrysAlisPro, Oxford Diffraction Ltd.,
Version 1.171.34.44 (release 25-10-2010 CrysAlis171 .NET)
(compiled Oct 25 2010,18:11:34)
;
_computing_molecular_graphics
;
O. V. Dolomanov, L. J. Bourhis, R. J. Gildea, J. A. K. Howard and H. Puschmann,
OLEX2: a complete structure solution, refinement and analysis program.
J. Appl. Cryst. (2009). 42, 339-341.
;
_computing_publication_material
;
O. V. Dolomanov, L. J. Bourhis, R. J. Gildea, J. A. K. Howard and H. Puschmann,
OLEX2: a complete structure solution, refinement and analysis program.
J. Appl. Cryst. (2009). 42, 339-341.
;
_computing_structure_refinement 'SHELXL-97 (Sheldrick, 1997)'
_computing_structure_solution 'SHELXS-97 (Sheldrick, 1990)'
_diffrn_ambient_temperature 173.0
_diffrn_detector_area_resol_mean 16.127
_diffrn_measured_fraction_theta_full 0.999
_diffrn_measured_fraction_theta_max 0.999
_diffrn_measurement_details
;
1 omega -67.00 -3.00 1.0000 32.0000
omega____ theta____ kappa____ phi______ frames
- -37.8894 77.0000 90.0000 64

2 omega -67.00 -37.00 1.0000 32.0000
omega____ theta____ kappa____ phi______ frames
- -37.8894 77.0000 -150.0000 30

3 omega -88.00 -27.00 1.0000 32.0000
omega____ theta____ kappa____ phi______ frames
- -37.8894 -51.0000 -99.0000 61

4 omega -89.00 -24.00 1.0000 32.0000
omega____ theta____ kappa____ phi______ frames
- -37.8894 -37.0000 -60.0000 65

5 omega -25.00 30.00 1.0000 32.0000
omega____ theta____ kappa____ phi______ frames
- -37.8894 77.0000 -150.0000 55

6 omega 18.00 100.00 1.0000 32.0000
omega____ theta____ kappa____ phi______ frames
- 38.5144 77.0000 120.0000 82

7 omega -4.00 22.00 1.0000 32.0000
omega____ theta____ kappa____ phi______ frames
- 38.5144 103.0000 87.0000 26

8 omega 20.00 57.00 1.0000 32.0000
omega____ theta____ kappa____ phi______ frames
- 38.5144 37.0000 -120.0000 37

9 omega -31.00 20.00 1.0000 32.0000
omega____ theta____ kappa____ phi______ frames
- 38.5144 -37.0000 0.0000 51

10 omega 42.00 88.00 1.0000 32.0000
omega____ theta____ kappa____ phi______ frames
- 38.5144 -133.0000 -65.0000 46

11 omega 3.00 39.00 1.0000 32.0000
omega____ theta____ kappa____ phi______ frames
- 38.5144 87.0000 10.0000 36

12 omega -10.00 56.00 1.0000 32.0000
omega____ theta____ kappa____ phi______ frames
- 38.5144 0.0000 -180.0000 66

13 omega -108.00 -16.00 1.0000 32.0000
omega____ theta____ kappa____ phi______ frames
- -37.8894 -49.0000 13.0000 92

14 omega -8.00 18.00 1.0000 32.0000
omega____ theta____ kappa____ phi______ frames
- 38.5144 107.0000 -146.0000 26

15 omega -34.00 28.00 1.0000 32.0000
omega____ theta____ kappa____ phi______ frames
- 38.5144 -37.0000 120.0000 62

16 omega 13.00 54.00 1.0000 32.0000
omega____ theta____ kappa____ phi______ frames
- 38.5144 37.0000 -90.0000 41

17 omega -34.00 28.00 1.0000 32.0000
omega____ theta____ kappa____ phi______ frames
- 38.5144 -37.0000 -60.0000 62
;
_diffrn_measurement_device_type 'Xcalibur, Sapphire3, Gemini ultra'
_diffrn_measurement_method '\w scans'
_diffrn_orient_matrix_UB_11 -0.008145
_diffrn_orient_matrix_UB_12 -0.0170799
_diffrn_orient_matrix_UB_13 -0.0610519
_diffrn_orient_matrix_UB_21 0.0955882
_diffrn_orient_matrix_UB_22 -0.0033358
_diffrn_orient_matrix_UB_23 0.0057654
_diffrn_orient_matrix_UB_31 -0.018886
_diffrn_orient_matrix_UB_32 -0.0609564
_diffrn_orient_matrix_UB_33 -0.0161918
_diffrn_radiation_monochromator graphite
_diffrn_radiation_source 'Enhance (Mo) X-ray Source'
_diffrn_radiation_type 'Mo K\a'
_diffrn_radiation_wavelength 0.7107
_diffrn_reflns_av_R_equivalents 0.0245
_diffrn_reflns_av_unetI/netI 0.0191
_diffrn_reflns_limit_h_max 8
_diffrn_reflns_limit_h_min -8
_diffrn_reflns_limit_k_max 15
_diffrn_reflns_limit_k_min -15
_diffrn_reflns_limit_l_max 15
_diffrn_reflns_limit_l_min -15
_diffrn_reflns_number 14101
_diffrn_reflns_theta_full 25.04
_diffrn_reflns_theta_max 25.04
_diffrn_reflns_theta_min 2.99
_exptl_absorpt_coefficient_mu 7.541
_exptl_absorpt_correction_T_max 1.0
_exptl_absorpt_correction_T_min 0.25298
_exptl_absorpt_correction_type multi-scan
_exptl_absorpt_process_details
;
CrysAlisPro, Oxford Diffraction Ltd.,
Version 1.171.34.44 (release 25-10-2010 CrysAlis171 .NET)
(compiled Oct 25 2010,18:11:34)
Empirical absorption correction using spherical harmonics,
implemented in SCALE3 ABSPACK scaling algorithm.
;
_exptl_crystal_colour yellow
_exptl_crystal_colour_primary yellow
_exptl_crystal_density_diffrn 1.993
_exptl_crystal_density_method 'not measured'
_exptl_crystal_description irregular
_exptl_crystal_F_000 616
_exptl_crystal_size_max 0.58
_exptl_crystal_size_mid 0.38
_exptl_crystal_size_min 0.12
_refine_diff_density_max 0.894
_refine_diff_density_min -0.659
_refine_diff_density_rms 0.086
_refine_ls_extinction_method none
_refine_ls_goodness_of_fit_ref 1.106
_refine_ls_hydrogen_treatment mixed
_refine_ls_matrix_type full
_refine_ls_number_parameters 277
_refine_ls_number_reflns 3804
_refine_ls_number_restraints 1
_refine_ls_restrained_S_all 1.106
_refine_ls_R_factor_all 0.0196
_refine_ls_R_factor_gt 0.0179
_refine_ls_shift/su_max 0.001
_refine_ls_shift/su_mean 0.000
_refine_ls_structure_factor_coef Fsqd
_refine_ls_weighting_details
;
calc w=1/[\s^2^(Fo^2^)+(0.0179P)^2^+1.4301P]
where P=(Fo^2^+2Fc^2^)/3
;
_refine_ls_weighting_scheme calc
_refine_ls_wR_factor_gt 0.0421
_refine_ls_wR_factor_ref 0.0429
_reflns_number_gt 3624
_reflns_number_total 3804
_reflns_threshold_expression >2sigma(I)
_cod_data_source_file c1dt10831j.txt
_cod_data_source_block 3
_cod_original_cell_volume 1075.80(4)
_cod_database_code 7016820

loop_
_space_group_symop_id
_space_group_symop_operation_xyz
1 'x, y, z'
2 '-x, -y, -z'

loop_
_atom_site_label
_atom_site_type_symbol
_atom_site_fract_x
_atom_site_fract_y
_atom_site_fract_z
_atom_site_U_iso_or_equiv
_atom_site_adp_type
_atom_site_occupancy
_atom_site_symmetry_multiplicity
_atom_site_calc_flag
_atom_site_refinement_flags
Re1 Re 0.671529(18) 0.766459(11) 0.613690(11) 0.02061(5) Uani 1 1 d .
Br1 Br 1.01898(5) 0.84651(3) 0.72274(3) 0.02520(8) Uani 1 1 d .
O1 O 0.2740(4) 0.6731(2) 0.4768(3) 0.0389(6) Uani 1 1 d .
O2 O 0.5366(5) 0.9649(3) 0.8213(3) 0.0562(8) Uani 1 1 d .
O3 O 0.6329(4) 0.6087(3) 0.7265(3) 0.0515(8) Uani 1 1 d .
O4 O 0.9689(5) 0.6671(2) 0.0067(2) 0.0469(7) Uani 1 1 d .
O5 O 0.3780(5) 0.7873(3) 0.2510(4) 0.0797(12) Uani 1 1 d .
N1 N 0.7268(3) 0.8649(2) 0.5238(2) 0.0176(5) Uani 1 1 d .
N2 N 0.7763(4) 0.6417(2) 0.4618(2) 0.0203(6) Uani 1 1 d .
N3 N 0.9291(4) 0.8308(3) 0.1747(3) 0.0292(7) Uani 1 1 d D
H3 H 0.917(5) 0.9061(19) 0.202(3) 0.035 Uiso 1 1 d D
C1 C 0.4213(5) 0.7072(3) 0.5253(3) 0.0277(8) Uani 1 1 d .
C2 C 0.5888(5) 0.8902(3) 0.7437(3) 0.0330(8) Uani 1 1 d .
C3 C 0.6474(5) 0.6683(3) 0.6849(3) 0.0316(8) Uani 1 1 d .
C4 C 0.7057(4) 0.9776(3) 0.5593(3) 0.0201(7) Uani 1 1 d .
H4 H 0.6650 1.0221 0.6315 0.024 Uiso 1 1 calc R
C5 C 0.7410(4) 1.0326(3) 0.4946(3) 0.0223(7) Uani 1 1 d .
H5 H 0.7257 1.1137 0.5231 0.027 Uiso 1 1 calc R
C6 C 0.7979(4) 0.9701(3) 0.3902(3) 0.0216(7) Uani 1 1 d .
H6 H 0.8168 1.0064 0.3440 0.026 Uiso 1 1 calc R
C7 C 0.8284(4) 0.8522(3) 0.3513(3) 0.0185(6) Uani 1 1 d .
C8 C 0.8953(5) 0.7785(3) 0.2439(3) 0.0234(7) Uani 1 1 d .
C9 C 0.9219(5) 0.6654(3) 0.2150(3) 0.0262(7) Uani 1 1 d .
H9 H 0.9667 0.6184 0.1451 0.031 Uiso 1 1 calc R
C10 C 0.8844(4) 0.6152(3) 0.2868(3) 0.0224(7) Uani 1 1 d .
C11 C 0.9097(5) 0.4985(3) 0.2586(3) 0.0275(8) Uani 1 1 d .
H11 H 0.9552 0.4490 0.1898 0.033 Uiso 1 1 calc R
C12 C 0.8683(5) 0.4571(3) 0.3313(3) 0.0299(8) Uani 1 1 d .
H12 H 0.8848 0.3783 0.3133 0.036 Uiso 1 1 calc R
C13 C 0.8014(5) 0.5308(3) 0.4323(3) 0.0263(7) Uani 1 1 d .
H13 H 0.7728 0.5003 0.4817 0.032 Uiso 1 1 calc R
C14 C 0.8178(4) 0.6834(3) 0.3894(3) 0.0173(6) Uani 1 1 d .
C15 C 0.7903(4) 0.8023(3) 0.4213(3) 0.0164(6) Uani 1 1 d .
C16 C 0.9629(6) 0.7731(3) 0.0615(3) 0.0357(9) Uani 1 1 d .
C17 C 0.9889(8) 0.8519(4) 0.0096(4) 0.0592(14) Uani 1 1 d .
H17B H 1.0432 0.8106 -0.0604 0.089 Uiso 1 1 calc R
H17C H 1.0713 0.9260 0.0696 0.089 Uiso 1 1 calc R
H17A H 0.8693 0.8709 -0.0145 0.089 Uiso 1 1 calc R
C18 C 0.3780(7) 0.5812(4) 0.1532(6) 0.0738(17) Uani 1 1 d .
H18B H 0.3487 0.5879 0.2262 0.111 Uiso 1 1 calc R
H18C H 0.4941 0.5495 0.1418 0.111 Uiso 1 1 calc R
H18A H 0.2788 0.5271 0.0844 0.111 Uiso 1 1 calc R
C19 C 0.3965(6) 0.6995(4) 0.1636(5) 0.0563(13) Uani 1 1 d .
C20 C 0.4398(8) 0.7085(6) 0.0600(6) 0.0837(19) Uani 1 1 d .
H20C H 0.4499 0.7920 0.0791 0.126 Uiso 1 1 calc R
H20A H 0.3411 0.6596 -0.0110 0.126 Uiso 1 1 calc R
H20B H 0.5568 0.6798 0.0443 0.126 Uiso 1 1 calc R

loop_
_atom_site_aniso_label
_atom_site_aniso_U_11
_atom_site_aniso_U_22
_atom_site_aniso_U_33
_atom_site_aniso_U_23
_atom_site_aniso_U_13
_atom_site_aniso_U_12
Re1 0.02782(8) 0.01773(7) 0.02013(8) 0.01182(6) 0.00777(5) 0.00197(5)
Br1 0.03214(19) 0.02230(16) 0.02382(17) 0.01463(14) 0.00365(14) 0.00113(13)
O1 0.0401(17) 0.0330(15) 0.0476(17) 0.0247(13) 0.0054(14) 0.0036(12)
O2 0.071(2) 0.0433(17) 0.0458(18) 0.0084(15) 0.0358(17) 0.0132(16)
O3 0.063(2) 0.0577(19) 0.060(2) 0.0508(18) 0.0123(16) 0.0022(15)
O4 0.080(2) 0.0313(16) 0.0252(14) 0.0088(12) 0.0200(14) 0.0040(14)
O5 0.063(2) 0.044(2) 0.080(3) -0.0110(19) 0.020(2) 0.0131(17)
N1 0.0200(13) 0.0167(13) 0.0180(13) 0.0102(11) 0.0046(11) 0.0029(10)
N2 0.0230(14) 0.0173(13) 0.0222(14) 0.0115(12) 0.0032(11) 0.0039(11)
N3 0.0435(18) 0.0262(15) 0.0206(15) 0.0129(13) 0.0107(13) 0.0037(14)
C1 0.036(2) 0.0176(16) 0.042(2) 0.0212(16) 0.0189(18) 0.0087(15)
C2 0.040(2) 0.032(2) 0.034(2) 0.0211(18) 0.0134(17) 0.0013(17)
C3 0.033(2) 0.0322(19) 0.032(2) 0.0188(17) 0.0079(16) 0.0020(16)
C4 0.0217(16) 0.0173(16) 0.0211(16) 0.0088(13) 0.0059(13) 0.0056(12)
C5 0.0213(16) 0.0170(16) 0.0304(18) 0.0139(14) 0.0032(14) 0.0040(13)
C6 0.0238(17) 0.0232(17) 0.0239(17) 0.0166(14) 0.0046(13) 0.0031(13)
C7 0.0173(15) 0.0199(16) 0.0193(16) 0.0111(14) 0.0030(13) 0.0014(12)
C8 0.0253(17) 0.0243(17) 0.0213(17) 0.0111(14) 0.0084(14) 0.0029(14)
C9 0.0311(19) 0.0256(18) 0.0213(17) 0.0095(15) 0.0112(14) 0.0059(14)
C10 0.0227(17) 0.0189(16) 0.0214(16) 0.0075(14) 0.0031(13) 0.0026(13)
C11 0.0302(19) 0.0203(17) 0.0250(18) 0.0060(15) 0.0054(15) 0.0055(14)
C12 0.039(2) 0.0143(16) 0.0317(19) 0.0081(15) 0.0049(16) 0.0081(14)
C13 0.0325(19) 0.0175(16) 0.0288(18) 0.0137(15) 0.0009(15) 0.0005(14)
C14 0.0182(15) 0.0171(15) 0.0158(15) 0.0088(13) 0.0005(12) 0.0012(12)
C15 0.0144(15) 0.0180(15) 0.0149(15) 0.0073(13) 0.0015(12) 0.0024(12)
C16 0.047(2) 0.034(2) 0.0240(19) 0.0133(17) 0.0084(17) -0.0027(17)
C17 0.115(4) 0.042(2) 0.025(2) 0.018(2) 0.025(2) 0.001(3)
C18 0.052(3) 0.042(3) 0.094(4) 0.011(3) 0.006(3) 0.009(2)
C19 0.029(2) 0.042(3) 0.064(3) 0.002(2) 0.004(2) 0.0082(19)
C20 0.052(3) 0.081(4) 0.093(5) 0.026(4) 0.010(3) 0.016(3)

loop_
_atom_type_symbol
_atom_type_description
_atom_type_scat_dispersion_real
_atom_type_scat_dispersion_imag
_atom_type_scat_source
C C 0.0033 0.0016 'International Tables Vol C Tables 4.2.6.8 and 6.1.1.4'
N N 0.0061 0.0033 'International Tables Vol C Tables 4.2.6.8 and 6.1.1.4'
O O 0.0106 0.0060 'International Tables Vol C Tables 4.2.6.8 and 6.1.1.4'
Br Br -0.2901 2.4595 'International Tables Vol C Tables 4.2.6.8 and 6.1.1.4'
Re Re -1.0185 7.2310 'International Tables Vol C Tables 4.2.6.8 and 6.1.1.4'
H H 0.0000 0.0000 'International Tables Vol C Tables 4.2.6.8 and 6.1.1.4'

loop_
_geom_angle_atom_site_label_1
_geom_angle_atom_site_label_2
_geom_angle_atom_site_label_3
_geom_angle
O1 C1 Re1 177.9(3)
O2 C2 Re1 179.1(4)
O3 C3 Re1 179.4(3)
O4 C16 N3 123.5(3)
O4 C16 C17 122.1(3)
O5 C19 C18 122.3(6)
O5 C19 C20 119.9(5)
N1 Re1 Br1 83.88(7)
N1 C4 H4 118.9
N1 C4 C5 122.2(3)
N1 C15 C7 122.3(3)
N1 C15 C14 116.4(3)
N2 Re1 Br1 85.31(7)
N2 Re1 N1 75.57(9)
N2 C13 C12 122.6(3)
N2 C13 H13 118.7
N2 C14 C10 123.1(3)
N2 C14 C15 117.5(3)
N3 C8 C7 116.7(3)
N3 C16 C17 114.4(3)
C1 Re1 Br1 176.50(10)
C1 Re1 N1 93.26(12)
C1 Re1 N2 92.03(13)
C1 Re1 C3 90.36(15)
C2 Re1 Br1 92.71(12)
C2 Re1 N1 98.01(12)
C2 Re1 N2 173.44(12)
C2 Re1 C1 89.68(16)
C2 Re1 C3 88.41(15)
C3 Re1 Br1 92.26(11)
C3 Re1 N1 172.64(13)
C3 Re1 N2 97.92(13)
C4 N1 Re1 126.2(2)
C4 N1 C15 118.5(3)
C4 C5 H5 120.0
C5 C4 H4 118.9
C5 C6 H6 120.1
C5 C6 C7 119.8(3)
C6 C5 C4 120.0(3)
C6 C5 H5 120.0
C6 C7 C8 124.7(3)
C6 C7 C15 117.1(3)
C7 C6 H6 120.1
C7 C15 C14 121.3(3)
C8 N3 H3 118(3)
C8 C9 H9 119.1
C8 C9 C10 121.8(3)
C9 C8 N3 123.5(3)
C9 C8 C7 119.9(3)
C10 C9 H9 119.1
C10 C11 H11 120.5
C10 C14 C15 119.4(3)
C11 C10 C9 122.9(3)
C11 C12 H12 120.0
C11 C12 C13 119.9(3)
C12 C11 C10 119.1(3)
C12 C11 H11 120.5
C12 C13 H13 118.7
C13 N2 Re1 127.1(2)
C13 N2 C14 117.7(3)
C13 C12 H12 120.0
C14 N2 Re1 115.1(2)
C14 C10 C9 119.5(3)
C14 C10 C11 117.6(3)
C15 N1 Re1 115.31(19)
C15 C7 C8 118.2(3)
C16 N3 H3 115(3)
C16 N3 C8 126.6(3)
C16 C17 H17B 109.5
C16 C17 H17C 109.5
C16 C17 H17A 109.5
H17B C17 H17C 109.5
H17B C17 H17A 109.5
H17C C17 H17A 109.5
C18 C19 C20 117.9(5)
H18B C18 H18C 109.5
H18B C18 H18A 109.5
H18C C18 H18A 109.5
C19 C18 H18B 109.5
C19 C18 H18C 109.5
C19 C18 H18A 109.5
C19 C20 H20C 109.5
C19 C20 H20A 109.5
C19 C20 H20B 109.5
H20C C20 H20A 109.5
H20C C20 H20B 109.5
H20A C20 H20B 109.5

loop_
_geom_bond_atom_site_label_1
_geom_bond_atom_site_label_2
_geom_bond_distance
Re1 Br1 2.6197(4)
Re1 N1 2.174(2)
Re1 N2 2.172(3)
Re1 C1 1.917(4)
Re1 C2 1.913(4)
Re1 C3 1.920(4)
O1 C1 1.117(4)
O2 C2 1.158(5)
O3 C3 1.148(4)
O4 C16 1.210(5)
O5 C19 1.196(5)
N1 C4 1.327(4)
N1 C15 1.371(4)
N2 C13 1.327(4)
N2 C14 1.362(4)
N3 H3 0.876(19)
N3 C8 1.411(4)
N3 C16 1.375(5)
C4 H4 0.9500
C4 C5 1.389(4)
C5 H5 0.9500
C5 C6 1.364(5)
C6 H6 0.9500
C6 C7 1.402(4)
C7 C8 1.456(4)
C7 C15 1.404(4)
C8 C9 1.359(5)
C9 H9 0.9500
C9 C10 1.428(5)
C10 C11 1.403(5)
C10 C14 1.397(4)
C11 H11 0.9500
C11 C12 1.363(5)
C12 H12 0.9500
C12 C13 1.399(5)
C13 H13 0.9500
C14 C15 1.423(4)
C16 C17 1.493(5)
C17 H17B 0.9800
C17 H17C 0.9800
C17 H17A 0.9800
C18 H18B 0.9800
C18 H18C 0.9800
C18 H18A 0.9800
C18 C19 1.465(7)
C19 C20 1.500(8)
C20 H20C 0.9800
C20 H20A 0.9800
C20 H20B 0.9800
